data_2014322
loop_
_publ_author_name
'Jan Janczak'
'Genivaldo J\'ulio Perp\'etuo'

_publ_section_title
;
 Bis{[phthalocyaninato(2--)]arsenic(III)} octaiododiarsenic(III)
;
_journal_coeditor_code FA1174
_journal_issue 2
_journal_name_full 'Acta Crystallographica Section C'
_journal_page_first m45
_journal_page_last m47
_journal_paper_doi 10.1107/S0108270105042113
_journal_volume 62
_journal_year 2006
_chemical_formula_iupac '[As (C32 H16 N8)]2 [As2 I8]'
_chemical_formula_moiety '2C32 H16 As N8, As2 I8'
_chemical_formula_sum 'C64 H32 As4 I8 N16'
_chemical_formula_weight 2339.94
_chemical_name_systematic
;
Bis{[phthalocyaninato(2-)]arsenic(III)} octaiododiarsenic(III)
;
_space_group_IT_number 15
_symmetry_cell_setting monoclinic
_symmetry_space_group_name_Hall '-C 2yc'
_symmetry_space_group_name_H-M 'C 1 2/c 1'
_atom_sites_solution_hydrogens geom
_atom_sites_solution_primary direct
_atom_sites_solution_secondary difmap
_cell_angle_alpha 90.00
_cell_angle_beta 97.090(10)
_cell_angle_gamma 90.00
_cell_formula_units_Z 4
_cell_length_a 19.357(3)
_cell_length_b 16.537(2)
_cell_length_c 21.783(3)
_cell_measurement_reflns_used 5312
_cell_measurement_temperature 295(2)
_cell_measurement_theta_max 28.25
_cell_measurement_theta_min 3.25
_cell_volume 6919.6(17)
_computing_cell_refinement 'KM-4 CCD Software'
_computing_data_collection 'KM-4 CCD Software (Kuma 2001)'
_computing_data_reduction 'KM-4 CCD Software'
_computing_molecular_graphics 'SHELXTL (Sheldrick, 1990b)'
_computing_publication_material SHELXL97
_computing_structure_refinement 'SHELXL97 (Sheldrick, 1997)'
_computing_structure_solution 'SHELXS97 (Sheldrick, 1990a)'
_diffrn_ambient_temperature 295(2)
_diffrn_detector_area_resol_mean '1024x1024 with blocks 2x2'
_diffrn_measured_fraction_theta_full 0.994
_diffrn_measured_fraction_theta_max 0.994
_diffrn_measurement_device_type 'Kuma KM-4 CCD area-detector'
_diffrn_measurement_method '\w scans'
_diffrn_radiation_monochromator graphite
_diffrn_radiation_source 'fine-focus sealed tube'
_diffrn_radiation_type MoK\a
_diffrn_radiation_wavelength 0.71073
_diffrn_reflns_av_R_equivalents 0.0280
_diffrn_reflns_av_sigmaI/netI 0.0294
_diffrn_reflns_limit_h_max 25
_diffrn_reflns_limit_h_min -25
_diffrn_reflns_limit_k_max 21
_diffrn_reflns_limit_k_min -22
_diffrn_reflns_limit_l_max 28
_diffrn_reflns_limit_l_min -28
_diffrn_reflns_number 37315
_diffrn_reflns_theta_full 28.25
_diffrn_reflns_theta_max 28.25
_diffrn_reflns_theta_min 3.25
_exptl_absorpt_coefficient_mu 5.537
_exptl_absorpt_correction_T_max 0.2731
_exptl_absorpt_correction_T_min 0.2115
_exptl_absorpt_correction_type analytical
_exptl_absorpt_process_details
;
face-indexed, SHELXTL (Sheldrick, 1990b)
;
_exptl_crystal_colour black--violet
_exptl_crystal_density_diffrn 2.246
_exptl_crystal_density_meas 2.24
_exptl_crystal_density_method 'flotation in what?'
_exptl_crystal_description parallelepiped
_exptl_crystal_F_000 4336
_exptl_crystal_size_max 0.42
_exptl_crystal_size_mid 0.24
_exptl_crystal_size_min 0.24
_refine_diff_density_max 1.724
_refine_diff_density_min -1.071
_refine_ls_extinction_method none
_refine_ls_goodness_of_fit_ref 1.004
_refine_ls_hydrogen_treatment constr
_refine_ls_matrix_type full
_refine_ls_number_parameters 416
_refine_ls_number_reflns 8498
_refine_ls_number_restraints 0
_refine_ls_restrained_S_all 1.004
_refine_ls_R_factor_all 0.0765
_refine_ls_R_factor_gt 0.0488
_refine_ls_shift/su_max 0.001
_refine_ls_shift/su_mean 0.000
_refine_ls_structure_factor_coef Fsqd
_refine_ls_weighting_details 'calc w=1/[\s^2^(Fo^2^)+(0.0806P)^2^] where P=(Fo^2^+2Fc^2^)/3'
_refine_ls_weighting_scheme calc
_refine_ls_wR_factor_gt 0.1196
_refine_ls_wR_factor_ref 0.1386
_reflns_number_gt 5312
_reflns_number_total 8498
_reflns_threshold_expression I>2\s(I)
_cod_data_source_file fa1174.cif
_cod_data_source_block I
_cod_original_sg_symbol_H-M 'C 2/c'
_cod_database_code 2014322
_cod_database_fobs_code 2014322

loop_
_symmetry_equiv_pos_as_xyz
'x, y, z'
'-x, y, -z+1/2'
'x+1/2, y+1/2, z'
'-x+1/2, y+1/2, -z+1/2'
'-x, -y, -z'
'x, -y, z-1/2'
'-x+1/2, -y+1/2, -z'
'x+1/2, -y+1/2, z-1/2'

loop_
_atom_site_label
_atom_site_fract_x
_atom_site_fract_y
_atom_site_fract_z
_atom_site_U_iso_or_equiv
_atom_site_adp_type
_atom_site_calc_flag
_atom_site_refinement_flags
_atom_site_occupancy
_atom_site_disorder_assembly
_atom_site_disorder_group
_atom_site_type_symbol
I1 0.41698(2) 0.56124(3) 0.47197(3) 0.06785(17) Uani d . 1 . . I
I2 0.35105(2) 0.78309(3) 0.52327(3) 0.06633(19) Uani d . 1 . . I
I3 0.29321(2) 0.69707(2) 0.350978(19) 0.06351(14) Uani d . 1 . . I
I4 0.22161(2) 0.49341(2) 0.42133(2) 0.06544(14) Uani d . 1 . . I
As1 0.29310(3) 0.63305(4) 0.45974(3) 0.05431(17) Uani d . 1 . . As
As2 0.10542(3) 0.62595(4) 0.33005(3) 0.06176(19) Uani d . 1 . . As
N1 0.0961(3) 0.7380(3) 0.2858(2) 0.0662(13) Uani d . 1 . . N
N2 0.1806(3) 0.7174(3) 0.2098(3) 0.0756(15) Uani d . 1 . . N
N3 0.1382(3) 0.5898(3) 0.2465(2) 0.0698(14) Uani d . 1 . . N
N4 0.1285(4) 0.4451(4) 0.2523(3) 0.100(2) Uani d . 1 . . N
N5 0.0565(3) 0.5150(4) 0.3213(3) 0.0810(17) Uani d . 1 . . N
N6 -0.0228(4) 0.5301(4) 0.3990(4) 0.102(2) Uani d . 1 . . N
N7 0.0141(3) 0.6605(3) 0.3588(3) 0.0718(15) Uani d . 1 . . N
N8 0.0182(3) 0.8074(4) 0.3476(3) 0.0729(16) Uani d . 1 . . N
C1 0.0643(4) 0.8042(4) 0.3088(3) 0.0677(16) Uani d . 1 . . C
C2 0.0916(4) 0.8770(4) 0.2812(3) 0.0732(18) Uani d . 1 . . C
C3 0.0769(4) 0.9563(5) 0.2882(4) 0.094(2) Uani d . 1 . . C
H3 0.0472 0.9748 0.3156 0.113 Uiso calc R 1 . . H
C4 0.1114(5) 1.0093(5) 0.2493(4) 0.094(3) Uani d . 1 . . C
H4 0.1045 1.0648 0.2521 0.124 Uiso calc R 1 . . H
C5 0.1517(4) 0.9829(5) 0.2108(4) 0.082(2) Uani d . 1 . . C
H5 0.1689 1.0202 0.1846 0.098 Uiso calc R 1 . . H
C6 0.1717(5) 0.9010(5) 0.2055(3) 0.087(2) Uani d . 1 . . C
H6 0.2046 0.8836 0.1809 0.105 Uiso calc R 1 . . H
C7 0.1367(4) 0.8501(4) 0.2411(3) 0.0780(19) Uani d . 1 . . C
C8 0.1412(3) 0.7595(4) 0.2436(3) 0.0649(16) Uani d . 1 . . C
C9 0.1776(4) 0.6372(5) 0.2129(4) 0.086(2) Uani d . 1 . . C
C10 0.2162(4) 0.5879(4) 0.1734(3) 0.081(2) Uani d . 1 . . C
C11 0.2627(5) 0.6071(5) 0.1313(4) 0.107(3) Uani d . 1 . . C
H11 0.2742 0.6605 0.1238 0.140 Uiso calc R 1 . . H
C12 0.2906(5) 0.5451(5) 0.1017(4) 0.113(3) Uani d . 1 . . C
H12 0.3237 0.5561 0.0753 0.135 Uiso calc R 1 . . H
C13 0.2706(6) 0.4647(6) 0.1101(5) 0.102(4) Uani d . 1 . . C
H13 0.2900 0.4241 0.0882 0.159 Uiso calc R 1 . . H
C14 0.2241(5) 0.4438(5) 0.1490(4) 0.110(3) Uani d . 1 . . C
H14 0.2106 0.3903 0.1532 0.133 Uiso calc R 1 . . H
C15 0.1962(5) 0.5086(5) 0.1837(3) 0.092(2) Uani d . 1 . . C
C16 0.1509(5) 0.5090(5) 0.2297(4) 0.087(2) Uani d . 1 . . C
C17 0.0859(4) 0.4470(5) 0.2930(4) 0.086(2) Uani d . 1 . . C
C18 0.0578(5) 0.3741(5) 0.3231(5) 0.103(3) Uani d . 1 . . C
C19 0.0721(6) 0.2908(6) 0.3131(6) 0.114(4) Uani d . 1 . . C
H19 0.1010 0.2722 0.2851 0.161 Uiso calc R 1 . . H
C20 0.0361(7) 0.2393(6) 0.3519(6) 0.115(5) Uani d . 1 . . C
H20 0.0440 0.1839 0.3499 0.186 Uiso calc R 1 . . H
C21 -0.0075(5) 0.2643(5) 0.3902(4) 0.102(3) Uani d . 1 . . C
H21 -0.0296 0.2263 0.4125 0.123 Uiso calc R 1 . . H
C22 -0.0211(5) 0.3460(5) 0.3981(5) 0.108(4) Uani d . 1 . . C
H22 -0.0518 0.3641 0.4247 0.154 Uiso calc R 1 . . H
C23 0.0145(5) 0.3989(5) 0.3634(4) 0.098(2) Uani d . 1 . . C
C24 0.0127(4) 0.4859(5) 0.3626(4) 0.097(3) Uani d . 1 . . C
C25 -0.0236(4) 0.6133(5) 0.3953(4) 0.081(2) Uani d . 1 . . C
C26 -0.0670(4) 0.6603(5) 0.4276(4) 0.081(2) Uani d . 1 . . C
C27 -0.1143(4) 0.6411(5) 0.4688(4) 0.097(2) Uani d . 1 . . C
H27 -0.1220 0.5874 0.4788 0.116 Uiso calc R 1 . . H
C28 -0.1499(5) 0.7028(5) 0.4949(4) 0.115(3) Uani d . 1 . . C
H28 -0.1818 0.6894 0.5218 0.138 Uiso calc R 1 . . H
C29 -0.1389(5) 0.7869(5) 0.4816(4) 0.109(3) Uani d . 1 . . C
H29 -0.1616 0.8277 0.5005 0.131 Uiso calc R 1 . . H
C30 -0.0908(4) 0.8051(5) 0.4374(4) 0.095(2) Uani d . 1 . . C
H30 -0.0831 0.8585 0.4266 0.114 Uiso calc R 1 . . H
C31 -0.0571(4) 0.7441(5) 0.4119(4) 0.081(2) Uani d . 1 . . C
C32 -0.0064(3) 0.7390(5) 0.3692(3) 0.0706(17) Uani d . 1 . . C

loop_
_atom_site_aniso_label
_atom_site_aniso_U_11
_atom_site_aniso_U_22
_atom_site_aniso_U_33
_atom_site_aniso_U_12
_atom_site_aniso_U_13
_atom_site_aniso_U_23
I1 0.0525(2) 0.0664(3) 0.0829(4) 0.01422(18) 0.0032(2) 0.0104(2)
I2 0.0466(2) 0.0873(4) 0.0905(4) 0.0071(2) -0.0089(2) -0.0611(3)
I3 0.0793(3) 0.0473(2) 0.0610(3) -0.00030(17) -0.0029(2) 0.00127(17)
I4 0.0666(3) 0.0532(2) 0.0743(3) -0.00597(17) 0.0001(2) 0.00410(18)
As1 0.0494(3) 0.0634(4) 0.0481(3) 0.0078(2) -0.0021(2) -0.0064(3)
As2 0.0613(4) 0.0520(3) 0.0653(4) -0.0123(3) -0.0189(3) 0.0073(3)
N1 0.059(3) 0.069(3) 0.069(3) -0.010(3) 0.001(3) 0.010(3)
N2 0.109(5) 0.063(3) 0.055(3) -0.004(3) 0.009(3) 0.003(3)
N3 0.083(4) 0.062(3) 0.059(3) -0.009(3) -0.012(3) 0.000(3)
N4 0.138(6) 0.099(5) 0.059(4) -0.034(5) -0.007(4) -0.001(4)
N5 0.072(4) 0.072(4) 0.094(4) -0.023(3) -0.007(3) 0.002(3)
N6 0.073(4) 0.070(4) 0.157(7) -0.021(3) -0.009(4) 0.031(4)
N7 0.050(3) 0.072(3) 0.088(4) -0.008(2) -0.013(3) 0.022(3)
N8 0.068(4) 0.068(4) 0.079(4) 0.001(3) -0.007(3) 0.008(3)
C1 0.059(4) 0.072(4) 0.071(4) -0.006(3) 0.004(3) -0.001(3)
C2 0.077(4) 0.070(4) 0.073(4) -0.003(3) 0.006(4) 0.014(3)
C3 0.084(5) 0.081(5) 0.116(7) 0.007(4) 0.006(5) -0.003(5)
C4 0.106(8) 0.086(6) 0.089(6) -0.019(5) 0.012(6) 0.015(5)
C5 0.105(6) 0.070(4) 0.076(5) -0.005(4) 0.031(4) 0.018(4)
C6 0.118(6) 0.067(4) 0.078(5) -0.005(4) 0.017(4) 0.003(4)
C7 0.078(5) 0.074(4) 0.076(5) -0.003(4) -0.012(4) 0.010(4)
C8 0.064(4) 0.069(4) 0.056(3) -0.009(3) 0.001(3) 0.010(3)
C9 0.107(6) 0.069(4) 0.075(5) -0.001(4) -0.017(4) 0.006(4)
C10 0.125(6) 0.058(4) 0.055(4) 0.011(4) -0.005(4) 0.004(3)
C11 0.136(10) 0.115(7) 0.070(5) 0.044(7) 0.015(6) 0.019(5)
C12 0.154(9) 0.102(7) 0.087(6) 0.015(6) 0.029(6) 0.016(5)
C13 0.133(12) 0.093(9) 0.085(6) 0.026(8) 0.029(7) -0.001(6)
C14 0.148(9) 0.100(7) 0.083(6) 0.025(6) 0.011(6) 0.001(5)
C15 0.133(7) 0.078(5) 0.059(4) 0.005(5) -0.013(4) -0.006(4)
C16 0.118(6) 0.073(5) 0.066(5) 0.001(4) 0.001(4) 0.001(4)
C17 0.089(5) 0.068(4) 0.095(6) -0.024(4) -0.014(4) 0.003(4)
C18 0.099(7) 0.095(6) 0.107(7) -0.011(5) -0.023(5) -0.004(5)
C19 0.116(10) 0.107(8) 0.120(10) -0.021(7) 0.014(8) 0.001(7)
C20 0.111(10) 0.092(8) 0.137(11) -0.010(8) -0.001(11) -0.003(8)
C21 0.080(5) 0.064(5) 0.163(9) -0.012(4) 0.014(6) 0.031(5)
C22 0.115(7) 0.089(7) 0.114(10) -0.006(6) -0.010(7) 0.017(7)
C23 0.096(6) 0.086(6) 0.110(7) -0.014(5) 0.006(5) 0.007(5)
C24 0.069(5) 0.084(6) 0.133(8) 0.003(4) -0.003(5) 0.019(5)
C25 0.065(4) 0.091(5) 0.086(5) -0.015(4) 0.004(4) 0.013(4)
C26 0.064(4) 0.093(5) 0.088(5) -0.014(4) 0.018(4) 0.008(4)
C27 0.067(5) 0.104(6) 0.122(7) 0.008(4) 0.019(5) 0.014(5)
C28 0.096(7) 0.109(7) 0.137(8) -0.009(6) 0.007(6) 0.010(6)
C29 0.105(7) 0.112(7) 0.109(7) 0.004(6) 0.006(6) 0.001(6)
C30 0.072(5) 0.094(6) 0.116(7) -0.002(4) -0.003(5) 0.010(5)
C31 0.059(4) 0.096(6) 0.086(5) 0.000(4) 0.002(4) 0.015(4)
C32 0.054(3) 0.082(5) 0.072(4) 0.004(3) -0.008(3) 0.018(4)

loop_
_atom_type_symbol
_atom_type_description
_atom_type_scat_dispersion_real
_atom_type_scat_dispersion_imag
_atom_type_scat_source
C C 0.0033 0.0016 'International Tables Vol C Tables 4.2.6.8 and 6.1.1.4'
H H 0.0000 0.0000 'International Tables Vol C Tables 4.2.6.8 and 6.1.1.4'
N N 0.0061 0.0033 'International Tables Vol C Tables 4.2.6.8 and 6.1.1.4'
As As 0.0499 2.0058 'International Tables Vol C Tables 4.2.6.8 and 6.1.1.4'
I I -0.4742 1.8119 'International Tables Vol C Tables 4.2.6.8 and 6.1.1.4'

loop_
_geom_angle_atom_site_label_1
_geom_angle_atom_site_label_2
_geom_angle_atom_site_label_3
_geom_angle
_geom_angle_publ_flag
I3 As1 I1 99.86(3) y
I3 As1 I4 96.95(2) y
I1 As1 I4 93.94(2) y
I3 As1 I2 92.38(2) y
I1 As1 I2 92.41(2) y
I4 As1 I2 167.65(3) y
N7 As2 N5 82.6(2) y
N7 As2 N1 82.1(2) y
N5 As2 N1 137.3(2) y
N7 As2 N3 136.0(2) y
N5 As2 N3 81.4(2) y
N1 As2 N3 82.5(2) y
C1 N1 C8 112.4(5) ?
C1 N1 As2 123.6(4) ?
C8 N1 As2 120.5(4) ?
C8 N2 C9 117.8(7) ?
C9 N3 C16 106.1(7) ?
C9 N3 As2 123.4(5) ?
C16 N3 As2 125.2(5) ?
C16 N4 C17 121.9(8) ?
C24 N5 C17 108.1(7) ?
C24 N5 As2 123.8(6) ?
C17 N5 As2 122.4(5) ?
C24 N6 C25 121.1(8) ?
C25 N7 C32 104.5(6) ?
C25 N7 As2 124.0(5) ?
C32 N7 As2 126.4(4) ?
C1 N8 C32 119.8(6) ?
N8 C1 N1 129.8(6) ?
N8 C1 C2 122.7(6) ?
N1 C1 C2 107.6(6) ?
C3 C2 C7 122.7(7) ?
C3 C2 C1 130.9(7) ?
C7 C2 C1 106.3(6) ?
C2 C3 C4 113.9(9) ?
C2 C3 H3 123.1 ?
C4 C3 H3 123.1 ?
C5 C4 C3 122.5(9) ?
C5 C4 H4 118.7 ?
C3 C4 H4 118.7 ?
C4 C5 C6 124.7(7) ?
C4 C5 H5 117.7 ?
C6 C5 H5 117.7 ?
C7 C6 C5 112.4(8) ?
C7 C6 H6 123.8 ?
C5 C6 H6 123.8 ?
C6 C7 C2 123.4(7) ?
C6 C7 C8 127.0(8) ?
C2 C7 C8 109.6(6) ?
N2 C8 N1 133.3(6) ?
N2 C8 C7 122.7(6) ?
N1 C8 C7 104.1(6) ?
N2 C9 N3 129.0(8) ?
N2 C9 C10 120.0(8) ?
N3 C9 C10 110.8(7) ?
C15 C10 C11 122.1(8) ?
C15 C10 C9 105.0(7) ?
C11 C10 C9 132.8(8) ?
C12 C11 C10 117.8(10) ?
C12 C11 H11 121.1 ?
C10 C11 H11 121.1 ?
C11 C12 C13 121.4(10) ?
C11 C12 H12 119.3 ?
C13 C12 H12 119.3 ?
C14 C13 C12 122.7(10) ?
C14 C13 H13 118.7 ?
C12 C13 H13 118.7 ?
C13 C14 C15 117.1(10) ?
C13 C14 H14 121.5 ?
C15 C14 H14 121.5 ?
C10 C15 C16 108.6(7) ?
C10 C15 C14 118.8(9) ?
C16 C15 C14 132.6(8) ?
N4 C16 C15 123.0(8) ?
N4 C16 N3 127.6(8) ?
C15 C16 N3 109.3(7) ?
N4 C17 N5 129.7(7) ?
N4 C17 C18 125.3(9) ?
N5 C17 C18 104.9(8) ?
C23 C18 C19 122.6(10) ?
C23 C18 C17 109.1(9) ?
C19 C18 C17 128.3(11) ?
C18 C19 C20 111.4(12) ?
C18 C19 H19 124.3 ?
C20 C19 H19 124.3 ?
C21 C20 C19 125.3(12) ?
C21 C20 H20 117.4 ?
C19 C20 H20 117.4 ?
C20 C21 C22 121.7(9) ?
C20 C21 H21 119.2 ?
C22 C21 H21 119.2 ?
C21 C22 C23 115.5(10) ?
C21 C22 H22 122.3 ?
C23 C22 H22 122.3 ?
C18 C23 C22 123.5(9) ?
C18 C23 C24 108.1(8) ?
C22 C23 C24 128.5(9) ?
N6 C24 N5 126.5(7) ?
N6 C24 C23 123.7(8) ?
N5 C24 C23 109.7(7) ?
N6 C25 N7 126.4(8) ?
N6 C25 C26 121.9(7) ?
N7 C25 C26 111.6(7) ?
C25 C26 C27 132.9(8) ?
C25 C26 C31 108.0(6) ?
C27 C26 C31 119.1(8) ?
C28 C27 C26 119.6(9) ?
C28 C27 H27 120.2 ?
C26 C27 H27 120.2 ?
C27 C28 C29 122.1(10) ?
C27 C28 H28 118.9 ?
C29 C28 H28 118.9 ?
C28 C29 C30 117.2(9) ?
C28 C29 H29 121.4 ?
C30 C29 H29 121.4 ?
C31 C30 C29 119.8(8) ?
C31 C30 H30 120.1 ?
C29 C30 H30 120.1 ?
C30 C31 C32 135.3(8) ?
C30 C31 C26 122.1(7) ?
C32 C31 C26 102.6(7) ?
N8 C32 N7 127.8(7) ?
N8 C32 C31 118.8(7) ?
N7 C32 C31 113.2(6) ?

loop_
_geom_bond_atom_site_label_1
_geom_bond_atom_site_label_2
_geom_bond_site_symmetry_2
_geom_bond_distance
_geom_bond_publ_flag
I1 As1 . 2.6595(7) y
I2 As1 . 2.9910(8) y
I3 As1 . 2.5953(8) y
I4 As1 . 2.7680(7) y
As2 N7 . 2.028(6) y
As2 N5 . 2.063(6) y
As2 N1 . 2.086(5) y
As2 N3 . 2.088(6) y
N1 C1 . 1.380(8) ?
N1 C8 . 1.389(7) ?
N2 C8 . 1.323(7) ?
N2 C9 . 1.328(8) ?
N3 C9 . 1.369(9) ?
N3 C16 . 1.414(8) ?
N4 C16 . 1.265(8) ?
N4 C17 . 1.284(9) ?
N5 C24 . 1.395(8) ?
N5 C17 . 1.433(8) ?
N6 C24 . 1.331(9) ?
N6 C25 . 1.379(8) ?
N7 C25 . 1.385(7) ?
N7 C32 . 1.385(7) ?
N8 C1 . 1.303(7) ?
N8 C32 . 1.335(8) ?
C1 C2 . 1.473(8) ?
C2 C3 . 1.354(9) ?
C2 C7 . 1.383(9) ?
C3 C4 . 1.439(10) ?
C3 H3 . 0.9300 ?
C4 C5 . 1.291(10) ?
C4 H4 . 0.9300 ?
C5 C6 . 1.416(9) ?
C5 H5 . 0.9300 ?
C6 C7 . 1.377(9) ?
C6 H6 . 0.9300 ?
C7 C8 . 1.501(9) ?
C9 C10 . 1.456(9) ?
C10 C15 . 1.394(10) ?
C10 C11 . 1.399(8) ?
C11 C12 . 1.358(9) ?
C11 H11 . 0.9300 ?
C12 C13 . 1.403(11) ?
C12 H12 . 0.9300 ?
C13 C14 . 1.353(10) ?
C13 H13 . 0.9300 ?
C14 C15 . 1.453(9) ?
C14 H14 . 0.9300 ?
C15 C16 . 1.412(10) ?
C17 C18 . 1.504(10) ?
C18 C23 . 1.351(10) ?
C18 C19 . 1.427(10) ?
C19 C20 . 1.440(11) ?
C19 H19 . 0.9300 ?
C20 C21 . 1.324(9) ?
C20 H20 . 0.9300 ?
C21 C22 . 1.392(10) ?
C21 H21 . 0.9300 ?
C22 C23 . 1.391(11) ?
C22 H22 . 0.9300 ?
C23 C24 . 1.439(10) ?
C25 C26 . 1.395(9) ?
C26 C27 . 1.396(8) ?
C26 C31 . 1.447(8) ?
C27 C28 . 1.391(10) ?
C27 H27 . 0.9300 ?
C28 C29 . 1.441(10) ?
C28 H28 . 0.9300 ?
C29 C30 . 1.450(10) ?
C29 H29 . 0.9300 ?
C30 C31 . 1.358(9) ?
C30 H30 . 0.9300 ?
C31 C32 . 1.434(9) ?
